data_1539925
loop_
_publ_author_name
'Vorontsova, O.L.'
'Lazoryak, B.I.'
'Malakho, A.P.'
'Morozov, V.A.'
'Stefanovich, S.Yu.'

_publ_section_title
;
 Ferroelectric and nonlinear properties of Ca9-x Cdx Bi (V O4)7 vanadates
;
_journal_name_full 'Zhurnal Neorganicheskoi Khimii'
_journal_page_first 1932
_journal_page_last 1942
_journal_volume 49
_journal_year 2004
_chemical_formula_sum 'Bi1.29 Ca7.92 Cd0.79 O28 V7'
_chemical_name_systematic 'Ca7.92 Cd0.79 Bi1.29 (V O4)7'
_space_group_IT_number 161
_symmetry_space_group_name_Hall 'R 3 -2"c'
_symmetry_space_group_name_H-M 'R 3 c :H'
_cell_angle_alpha 90
_cell_angle_beta 90
_cell_angle_gamma 120
_cell_formula_units_Z 6
_cell_length_a 10.8871
_cell_length_b 10.8871
_cell_length_c 37.935
_cell_volume 3893.993
_citation_journal_id_ASTM ZNOKAQ
_cod_data_source_file Vorontsova_ZNOKAQ_2004_600.cif
_cod_data_source_block Bi1.29Ca7.92Cd0.79O28V7
_cod_database_code 1539925

loop_
_symmetry_equiv_pos_as_xyz
x,y,z
-y,x-y,z
-x+y,-x,z
-y,-x,z+1/2
x,x-y,z+1/2
-x+y,y,z+1/2
x+2/3,y+1/3,z+1/3
-y+2/3,x-y+1/3,z+1/3
-x+y+2/3,-x+1/3,z+1/3
-y+2/3,-x+1/3,z+5/6
x+2/3,x-y+1/3,z+5/6
-x+y+2/3,y+1/3,z+5/6
x+1/3,y+2/3,z+2/3
-y+1/3,x-y+2/3,z+2/3
-x+y+1/3,-x+2/3,z+2/3
-y+1/3,-x+2/3,z+7/6
x+1/3,x-y+2/3,z+7/6
-x+y+1/3,y+2/3,z+7/6

loop_
_atom_site_label
_atom_site_type_symbol
_atom_site_fract_x
_atom_site_fract_y
_atom_site_fract_z
_atom_site_occupancy
_atom_site_U_iso_or_equiv
V1 V+4 0 0 0.2664 1 0.0
V2 V+4 0.6866 0.8606 0.1343 1 0.0
Ca2 Ca+2 0.6167 0.8259 0.2345 0.842 0.0
Bi1 Bi+3 0.7255 0.8612 0.4314 0.09 0.0
Bi3 Bi+3 0.1267 0.2688 0.3231 0.181 0.0
O1 O-2 0 0 0.3135 1 0.0
O6 O-2 0.501 0.752 0.1293 1 0.0
O9 O-2 0.826 0.924 0.0437 1 0.0
O4 O-2 0.76 0.763 0.1256 1 0.0
Bi2 Bi+3 0.6167 0.8259 0.2345 0.159 0.0
Ca1 Ca+2 0.7255 0.8612 0.4314 0.91 0.0
O5 O-2 0.725 0.016 0.1127 1 0.0
Ca3 Ca+2 0.1267 0.2688 0.3231 0.819 0.0
O2 O-2 0.015 0.854 0.2556 1 0.0
Ca4 Ca+2 0 0 0 0.207 0.0
O3 O-2 0.739 0.918 0.1807 1 0.0
O8 O-2 0.569 0.683 0.0538 1 0.0
O10 O-2 0.629 0.823 0.9918 1 0.0
O7 O-2 0.596 0.961 0.0464 1 0.0
Cd1 Cd+2 0 0 0 0.793 0.0
V3 V+4 0.6535 0.8484 0.032 1 0.0
